data_7029378
loop_
_publ_author_name
'Khavasi, Hamid Reza'
'Mir Mohammad Sadegh, Bahareh'

_publ_section_title
;
 Effect of robust \p-\p stacking synthon on the formation of mercury
 coordination compounds; an unusual pseudo-square planar geometry.
;
_journal_issue 14
_journal_name_full 'Dalton transactions (Cambridge, England : 2003)'
_journal_page_first 5564
_journal_page_last 5573
_journal_paper_doi 10.1039/c3dt53220h
_journal_volume 43
_journal_year 2014
_chemical_formula_sum 'C15 H11 Br2 Hg N3 O'
_chemical_formula_weight 609.66
_chemical_name_systematic
; 
 ? 
;
_space_group_IT_number 14
_symmetry_cell_setting monoclinic
_symmetry_space_group_name_Hall '-P 2ybc'
_symmetry_space_group_name_H-M 'P 1 21/c 1'
_atom_sites_solution_hydrogens geom
_atom_sites_solution_primary direct
_atom_sites_solution_secondary difmap
_audit_creation_method SHELXL-97
_cell_angle_alpha 90.0
_cell_angle_beta 97.47(3)
_cell_angle_gamma 90
_cell_formula_units_Z 4
_cell_length_a 7.446(3)
_cell_length_b 11.885(5)
_cell_length_c 18.079(8)
_cell_measurement_reflns_used 13128
_cell_measurement_temperature 298(2)
_cell_measurement_theta_max 26.00
_cell_measurement_theta_min 2.05
_cell_volume 1586.3(12)
_computing_cell_refinement 'X-Area 1.31 (Stoe & Cie GmbH, 2005)'
_computing_data_collection 'X-Area 1.31 (Stoe & Cie GmbH, 2005)'
_computing_data_reduction 'X-Area 1.31 (Stoe & Cie GmbH, 2005)'
_computing_molecular_graphics 'ORTEP-3 for Windows (Farrugia, 1997)'
_computing_publication_material 'WinGX (Farrugia, 1999)'
_computing_structure_refinement 'SHELXL-97 (Sheldrick, 1997)'
_computing_structure_solution 'SHELXS-97 (Sheldrick, 1990)'
_diffrn_ambient_temperature 298(2)
_diffrn_detector_area_resol_mean '0.15 mm'
_diffrn_measured_fraction_theta_full 1.000
_diffrn_measured_fraction_theta_max 1.000
_diffrn_measurement_device_type 'STOE IPDS II'
_diffrn_measurement_method 'rotation method'
_diffrn_radiation_monochromator graphite
_diffrn_radiation_source 'fine-focus sealed tube'
_diffrn_radiation_type MoK\a
_diffrn_radiation_wavelength 0.71073
_diffrn_reflns_av_R_equivalents 0.0987
_diffrn_reflns_av_sigmaI/netI 0.0955
_diffrn_reflns_limit_h_max 9
_diffrn_reflns_limit_h_min -9
_diffrn_reflns_limit_k_max 14
_diffrn_reflns_limit_k_min -14
_diffrn_reflns_limit_l_max 21
_diffrn_reflns_limit_l_min -22
_diffrn_reflns_number 13128
_diffrn_reflns_theta_full 26.00
_diffrn_reflns_theta_max 26.00
_diffrn_reflns_theta_min 2.05
_diffrn_standards_number 0
_exptl_absorpt_coefficient_mu 14.744
_exptl_absorpt_correction_T_max 0.671
_exptl_absorpt_correction_T_min 0.610
_exptl_absorpt_correction_type numerical
_exptl_absorpt_process_details 'shape of crystal determined optically'
_exptl_crystal_colour Yellow
_exptl_crystal_density_diffrn 2.553
_exptl_crystal_density_method 'not measured'
_exptl_crystal_description Needle
_exptl_crystal_F_000 1120
_exptl_crystal_size_max 0.20
_exptl_crystal_size_mid 0.15
_exptl_crystal_size_min 0.10
_refine_diff_density_max 1.922
_refine_diff_density_min -1.220
_refine_diff_density_rms 0.593
_refine_ls_extinction_method none
_refine_ls_goodness_of_fit_ref 1.134
_refine_ls_hydrogen_treatment constr
_refine_ls_matrix_type full
_refine_ls_number_parameters 199
_refine_ls_number_reflns 3134
_refine_ls_number_restraints 0
_refine_ls_restrained_S_all 1.134
_refine_ls_R_factor_all 0.0679
_refine_ls_R_factor_gt 0.0521
_refine_ls_shift/su_max 0.005
_refine_ls_shift/su_mean 0.000
_refine_ls_structure_factor_coef Fsqd
_refine_ls_weighting_details 'calc w=1/[\s^2^(Fo^2^)+(0.0577P)^2^+0.0000P] where P=(Fo^2^+2Fc^2^)/3'
_refine_ls_weighting_scheme calc
_refine_ls_wR_factor_gt 0.1251
_refine_ls_wR_factor_ref 0.1317
_reflns_number_gt 2497
_reflns_number_total 3134
_reflns_threshold_expression >2sigma(I)
_cod_data_source_file c3dt53220h.txt
_cod_data_source_block d:\determination\solution\625\new-kh625
_cod_depositor_comments
;
The following automatic conversions were performed:

'_symmetry_cell_setting' value 'Monoclinic' changed to 'monoclinic'
according to
/usr/data/users/saulius/crontab/automatic-downloads/current/RSC/lib/dictionaries/cif_core.dic
dictionary named 'cif_core.dic' version 2.4.2 from 2011-04-26.

Automatic conversion script
Id: cif_fix_values 2281 2013-09-26 08:29:07Z andrius 
;
_cod_original_cell_volume 1586.3(11)
_cod_original_sg_symbol_H-M P21/c
_cod_original_formula_sum 'C15 H11 Br2 Hg1 N3 O1'
_cod_database_code 7029378

loop_
_symmetry_equiv_pos_as_xyz
'x, y, z'
'-x, y+1/2, -z+1/2'
'-x, -y, -z'
'x, -y-1/2, z-1/2'

loop_
_atom_site_label
_atom_site_type_symbol
_atom_site_fract_x
_atom_site_fract_y
_atom_site_fract_z
_atom_site_U_iso_or_equiv
_atom_site_adp_type
_atom_site_occupancy
_atom_site_symmetry_multiplicity
_atom_site_calc_flag
_atom_site_refinement_flags
C1 C 0.1052(12) 0.0148(8) 0.5902(6) 0.043(2) Uani 1 1 d .
H1 H 0.1518 -0.0562 0.6032 0.052 Uiso 1 1 calc R
C2 C 0.1969(12) 0.0857(8) 0.5474(6) 0.042(2) Uani 1 1 d .
H2 H 0.3028 0.0602 0.5310 0.051 Uiso 1 1 calc R
C3 C -0.0188(12) 0.2203(8) 0.5507(5) 0.0387(19) Uani 1 1 d .
H3 H -0.0659 0.2911 0.5374 0.046 Uiso 1 1 calc R
C4 C -0.1125(11) 0.1498(7) 0.5927(5) 0.0340(18) Uani 1 1 d .
C5 C -0.2823(12) 0.1872(7) 0.6210(5) 0.0345(18) Uani 1 1 d .
C6 C -0.4949(11) 0.1180(9) 0.7063(5) 0.038(2) Uani 1 1 d .
C7 C -0.6131(13) 0.2079(8) 0.7026(5) 0.0379(19) Uani 1 1 d .
H7 H -0.5954 0.2701 0.6730 0.045 Uiso 1 1 calc R
C8 C -0.7629(12) 0.2046(8) 0.7447(5) 0.038(2) Uani 1 1 d .
C9 C -0.8894(13) 0.2940(8) 0.7392(6) 0.041(2) Uani 1 1 d .
H9 H -0.8757 0.3556 0.7084 0.050 Uiso 1 1 calc R
C10 C -1.0321(15) 0.2883(11) 0.7797(7) 0.057(3) Uani 1 1 d .
H10 H -1.1160 0.3466 0.7759 0.068 Uiso 1 1 calc R
C11 C -1.0545(14) 0.1988(11) 0.8260(7) 0.058(3) Uani 1 1 d .
H11 H -1.1521 0.1976 0.8533 0.070 Uiso 1 1 calc R
C12 C -0.9354(15) 0.1119(10) 0.8322(6) 0.055(3) Uani 1 1 d .
H12 H -0.9526 0.0518 0.8637 0.066 Uiso 1 1 calc R
C13 C -0.7848(12) 0.1112(8) 0.7912(5) 0.038(2) Uani 1 1 d .
C14 C -0.6586(13) 0.0250(8) 0.7951(5) 0.044(2) Uani 1 1 d .
H14 H -0.6693 -0.0349 0.8276 0.053 Uiso 1 1 calc R
C15 C -0.5195(14) 0.0249(9) 0.7530(6) 0.051(2) Uani 1 1 d .
H15 H -0.4410 -0.0361 0.7550 0.061 Uiso 1 1 calc R
N1 N -0.0505(10) 0.0472(7) 0.6132(4) 0.0393(17) Uani 1 1 d .
N2 N 0.1396(10) 0.1894(7) 0.5286(5) 0.0448(19) Uani 1 1 d .
N3 N -0.3466(10) 0.1106(7) 0.6655(5) 0.0451(19) Uani 1 1 d .
H3A H -0.2889 0.0479 0.6699 0.054 Uiso 1 1 calc R
O1 O -0.3538(9) 0.2787(6) 0.6022(4) 0.0469(16) Uani 1 1 d .
Hg1 Hg 0.38345(5) 0.32688(3) 0.48033(2) 0.04552(17) Uani 1 1 d .
Br1 Br 0.26597(13) 0.48766(9) 0.54156(7) 0.0530(3) Uani 1 1 d .
Br2 Br 0.51207(15) 0.17756(9) 0.41229(6) 0.0533(3) Uani 1 1 d .

loop_
_atom_site_aniso_label
_atom_site_aniso_U_11
_atom_site_aniso_U_22
_atom_site_aniso_U_33
_atom_site_aniso_U_23
_atom_site_aniso_U_13
_atom_site_aniso_U_12
C1 0.042(5) 0.029(5) 0.057(6) -0.005(4) 0.000(4) 0.005(4)
C2 0.033(4) 0.040(5) 0.053(6) 0.000(4) 0.003(4) 0.009(4)
C3 0.039(4) 0.033(5) 0.044(5) 0.001(4) 0.003(4) 0.004(4)
C4 0.040(4) 0.029(4) 0.033(4) -0.004(4) 0.007(4) 0.001(3)
C5 0.040(4) 0.030(5) 0.033(4) -0.003(4) 0.002(3) 0.006(3)
C6 0.032(4) 0.042(5) 0.041(5) -0.001(4) 0.004(4) 0.001(4)
C7 0.048(5) 0.033(5) 0.033(4) 0.001(4) 0.005(4) -0.001(4)
C8 0.037(4) 0.041(5) 0.035(5) -0.005(4) 0.005(4) 0.002(4)
C9 0.050(5) 0.033(5) 0.041(5) -0.002(4) 0.004(4) 0.005(4)
C10 0.047(5) 0.055(7) 0.068(7) -0.016(6) 0.007(5) 0.010(5)
C11 0.041(5) 0.065(8) 0.073(8) -0.008(6) 0.023(5) -0.002(5)
C12 0.067(7) 0.053(7) 0.048(6) -0.002(5) 0.022(5) -0.015(5)
C13 0.038(4) 0.037(5) 0.041(5) -0.002(4) 0.007(4) -0.003(4)
C14 0.049(5) 0.037(5) 0.047(5) 0.010(4) 0.007(4) -0.006(4)
C15 0.058(6) 0.036(5) 0.059(6) 0.012(5) 0.011(5) 0.006(4)
N1 0.039(4) 0.030(4) 0.049(5) 0.002(3) 0.007(3) 0.004(3)
N2 0.041(4) 0.041(5) 0.053(5) 0.002(4) 0.013(4) 0.001(3)
N3 0.039(4) 0.039(5) 0.059(5) 0.003(4) 0.012(4) 0.006(3)
O1 0.048(4) 0.043(4) 0.052(4) 0.001(3) 0.013(3) 0.011(3)
Hg1 0.0490(2) 0.0378(2) 0.0518(3) 0.00061(17) 0.01415(16) 0.01100(16)
Br1 0.0491(5) 0.0401(5) 0.0728(7) -0.0073(5) 0.0192(5) 0.0073(4)
Br2 0.0560(6) 0.0492(6) 0.0574(6) -0.0065(5) 0.0167(5) 0.0144(5)

loop_
_atom_type_symbol
_atom_type_description
_atom_type_scat_dispersion_real
_atom_type_scat_dispersion_imag
_atom_type_scat_source
C C 0.0033 0.0016 'International Tables Vol C Tables 4.2.6.8 and 6.1.1.4'
H H 0.0000 0.0000 'International Tables Vol C Tables 4.2.6.8 and 6.1.1.4'
N N 0.0061 0.0033 'International Tables Vol C Tables 4.2.6.8 and 6.1.1.4'
O O 0.0106 0.0060 'International Tables Vol C Tables 4.2.6.8 and 6.1.1.4'
Hg Hg -2.3894 9.2266 'International Tables Vol C Tables 4.2.6.8 and 6.1.1.4'
Br Br -0.2901 2.4595 'International Tables Vol C Tables 4.2.6.8 and 6.1.1.4'

loop_
_geom_angle_atom_site_label_1
_geom_angle_atom_site_label_2
_geom_angle_atom_site_label_3
_geom_angle
N1 C1 C2 120.6(9)
N1 C1 H1 119.7
C2 C1 H1 119.7
N2 C2 C1 122.5(8)
N2 C2 H2 118.7
C1 C2 H2 118.7
N2 C3 C4 121.6(9)
N2 C3 H3 119.2
C4 C3 H3 119.2
N1 C4 C3 121.5(8)
N1 C4 C5 117.2(8)
C3 C4 C5 121.2(8)
O1 C5 N3 125.6(8)
O1 C5 C4 121.6(8)
N3 C5 C4 112.7(7)
C7 C6 N3 124.4(9)
C7 C6 C15 120.0(9)
N3 C6 C15 115.5(9)
C6 C7 C8 119.6(9)
C6 C7 H7 120.2
C8 C7 H7 120.2
C13 C8 C9 120.3(8)
C13 C8 C7 119.5(8)
C9 C8 C7 120.2(9)
C10 C9 C8 119.0(10)
C10 C9 H9 120.5
C8 C9 H9 120.5
C9 C10 C11 121.7(10)
C9 C10 H10 119.2
C11 C10 H10 119.2
C12 C11 C10 120.5(10)
C12 C11 H11 119.7
C10 C11 H11 119.7
C11 C12 C13 121.1(10)
C11 C12 H12 119.5
C13 C12 H12 119.5
C14 C13 C8 118.7(8)
C14 C13 C12 123.8(9)
C8 C13 C12 117.5(9)
C15 C14 C13 122.4(9)
C15 C14 H14 118.8
C13 C14 H14 118.8
C14 C15 C6 119.7(9)
C14 C15 H15 120.2
C6 C15 H15 120.2
C4 N1 C1 117.4(8)
C2 N2 C3 116.4(9)
C2 N2 Hg1 115.9(6)
C3 N2 Hg1 126.1(7)
C5 N3 C6 129.4(8)
C5 N3 H3A 115.3
C6 N3 H3A 115.3
Br2 Hg1 Br1 175.12(4)
Br2 Hg1 N2 92.77(18)
Br1 Hg1 N2 91.79(19)

loop_
_geom_bond_atom_site_label_1
_geom_bond_atom_site_label_2
_geom_bond_distance
C1 N1 1.340(12)
C1 C2 1.379(14)
C1 H1 0.9300
C2 N2 1.333(13)
C2 H2 0.9300
C3 N2 1.346(12)
C3 C4 1.375(13)
C3 H3 0.9300
C4 N1 1.338(11)
C4 C5 1.493(12)
C5 O1 1.237(11)
C5 N3 1.340(12)
C6 C7 1.381(14)
C6 N3 1.408(11)
C6 C15 1.414(14)
C7 C8 1.430(13)
C7 H7 0.9300
C8 C13 1.409(13)
C8 C9 1.417(13)
C9 C10 1.369(15)
C9 H9 0.9300
C10 C11 1.372(18)
C10 H10 0.9300
C11 C12 1.358(17)
C11 H11 0.9300
C12 C13 1.422(13)
C12 H12 0.9300
C13 C14 1.387(13)
C14 C15 1.362(14)
C14 H14 0.9300
C15 H15 0.9300
N2 Hg1 2.665(8)
N3 H3A 0.8600
Hg1 Br2 2.4261(16)
Hg1 Br1 2.4277(16)

loop_
_geom_torsion_atom_site_label_1
_geom_torsion_atom_site_label_2
_geom_torsion_atom_site_label_3
_geom_torsion_atom_site_label_4
_geom_torsion
N1 C1 C2 N2 1.8(15)
N2 C3 C4 N1 -0.1(14)
N2 C3 C4 C5 176.3(8)
N1 C4 C5 O1 -176.7(8)
C3 C4 C5 O1 6.7(13)
N1 C4 C5 N3 1.5(12)
C3 C4 C5 N3 -175.1(9)
N3 C6 C7 C8 177.9(8)
C15 C6 C7 C8 -1.7(14)
C6 C7 C8 C13 1.9(13)
C6 C7 C8 C9 -177.4(9)
C13 C8 C9 C10 0.3(14)
C7 C8 C9 C10 179.6(9)
C8 C9 C10 C11 0.5(16)
C9 C10 C11 C12 -0.7(19)
C10 C11 C12 C13 0.0(18)
C9 C8 C13 C14 179.8(9)
C7 C8 C13 C14 0.5(13)
C9 C8 C13 C12 -0.9(13)
C7 C8 C13 C12 179.8(9)
C11 C12 C13 C14 -180.0(11)
C11 C12 C13 C8 0.7(15)
C8 C13 C14 C15 -3.2(15)
C12 C13 C14 C15 177.5(10)
C13 C14 C15 C6 3.4(16)
C7 C6 C15 C14 -0.9(16)
N3 C6 C15 C14 179.4(9)
C3 C4 N1 C1 -1.2(13)
C5 C4 N1 C1 -177.7(8)
C2 C1 N1 C4 0.4(14)
C1 C2 N2 C3 -3.0(14)
C1 C2 N2 Hg1 163.2(7)
C4 C3 N2 C2 2.2(14)
C4 C3 N2 Hg1 -162.4(7)
O1 C5 N3 C6 -6.5(16)
C4 C5 N3 C6 175.4(9)
C7 C6 N3 C5 5.1(16)
C15 C6 N3 C5 -175.3(10)
C2 N2 Hg1 Br2 38.4(7)
C3 N2 Hg1 Br2 -156.9(8)
C2 N2 Hg1 Br1 -143.3(7)
C3 N2 Hg1 Br1 21.4(8)
